data_2224399
loop_
_publ_author_name
'Venter, Gertruida J. S.'
'Steyl, Gideon'
'Roodt, Andreas'

_publ_section_title
;Carbonyl[4-(2,6-dimethylphenylamino)pent-3-en-2-onato-\k^2^<i>N</i>,<i>O</i>](triphenylphosphine-\k<i>P</i>)rhodium(I)
 acetone hemisolvate
;
_journal_coeditor_code PV2227
_journal_issue 12
_journal_name_full 'Acta Crystallographica Section E'
_journal_page_first m1606
_journal_page_last m1607
_journal_paper_doi 10.1107/S160053680904817X
_journal_volume 65
_journal_year 2009
_chemical_formula_iupac '[Rh (C13 H16 N O) (C18 H15 P) (C O)], 0.5C3 H6 O'
_chemical_formula_moiety 'C32 H31 N O2 P Rh, 0.5(C3 H6 O)'
_chemical_formula_sum 'C33.5 H34 N O2.5 P Rh'
_chemical_formula_weight 624.5
_chemical_name_systematic
;
Carbonyl[4-(2,6-dimethylphenylamino)pent-3-en-2-onato-
\k^2^<i>N</i>,<i>O</i>](triphenylphosphine-\k<i>P</i>)rhodium(I) acetone
hemisolvate
;
_space_group_IT_number 14
_symmetry_cell_setting monoclinic
_symmetry_space_group_name_Hall '-P 2ybc'
_symmetry_space_group_name_H-M 'P 1 21/c 1'
_atom_sites_solution_hydrogens geom
_atom_sites_solution_primary direct
_atom_sites_solution_secondary difmap
_audit_creation_method 'WinGX routine CIF_UPDATE'
_cell_angle_alpha 90
_cell_angle_beta 108.7330(10)
_cell_angle_gamma 90
_cell_formula_units_Z 4
_cell_length_a 16.8558(8)
_cell_length_b 11.4028(5)
_cell_length_c 16.4059(8)
_cell_measurement_reflns_used 6670
_cell_measurement_temperature 100(2)
_cell_measurement_theta_max 28.24
_cell_measurement_theta_min 2.52
_cell_volume 2986.2(2)
_computing_cell_refinement 'SAINT-Plus (Bruker, 2004)'
_computing_data_collection 'APEX2 (Bruker, 2005)'
_computing_data_reduction 'SAINT-Plus (Bruker, 2004)'
_computing_molecular_graphics 'DIAMOND (Brandenburg & Putz, 2005)'
_computing_publication_material 'WinGX (Farrugia, 1999)'
_computing_structure_refinement 'SHELXL97 (Sheldrick, 2008)'
_computing_structure_solution 'SIR97 (Altomare <i>et al.</i>, 1999)'
_diffrn_ambient_temperature 100(2)
_diffrn_measured_fraction_theta_full 0.998
_diffrn_measured_fraction_theta_max 0.998
_diffrn_measurement_device_type
;
Bruker X8 APEXII 4K Kappa CCD
;
_diffrn_measurement_method '\w and \f scans'
_diffrn_radiation_monochromator graphite
_diffrn_radiation_source 'fine-focus sealed tube'
_diffrn_radiation_type MoK\a
_diffrn_radiation_wavelength 0.71073
_diffrn_reflns_av_R_equivalents 0.0415
_diffrn_reflns_limit_h_max 22
_diffrn_reflns_limit_h_min -21
_diffrn_reflns_limit_k_max 11
_diffrn_reflns_limit_k_min -15
_diffrn_reflns_limit_l_max 21
_diffrn_reflns_limit_l_min -21
_diffrn_reflns_number 23158
_diffrn_reflns_theta_full 28.33
_diffrn_reflns_theta_max 28.33
_diffrn_reflns_theta_min 1.28
_exptl_absorpt_coefficient_mu 0.657
_exptl_absorpt_correction_T_max 0.9312
_exptl_absorpt_correction_T_min 0.8222
_exptl_absorpt_correction_type multi-scan
_exptl_absorpt_process_details
;
(SADABS; Bruker, 2004)
;
_exptl_crystal_colour yellow
_exptl_crystal_density_diffrn 1.389
_exptl_crystal_density_method 'not measured'
_exptl_crystal_description cuboid
_exptl_crystal_F_000 1288
_exptl_crystal_size_max 0.305
_exptl_crystal_size_mid 0.148
_exptl_crystal_size_min 0.107
_refine_diff_density_max 1.539
_refine_diff_density_min -1.319
_refine_ls_extinction_method none
_refine_ls_goodness_of_fit_ref 1.085
_refine_ls_hydrogen_treatment constr
_refine_ls_matrix_type full
_refine_ls_number_parameters 354
_refine_ls_number_reflns 7425
_refine_ls_number_restraints 1
_refine_ls_restrained_S_all 1.086
_refine_ls_R_factor_gt 0.0384
_refine_ls_shift/su_max 0.002
_refine_ls_structure_factor_coef Fsqd
_refine_ls_weighting_details 'calc w=1/[\s^2^(Fo^2^)+(0.0577P)^2^+1.4787P] where P=(Fo^2^+2Fc^2^)/3'
_refine_ls_weighting_scheme calc
_refine_ls_wR_factor_ref 0.1121
_reflns_number_gt 6081
_reflns_number_total 7425
_reflns_threshold_expression >2\sI)
_cod_data_source_file pv2227.cif
_cod_data_source_block I
_cod_original_sg_symbol_H-M 'P 21/c'
_cod_original_formula_sum 'C33.50 H34 N O2.50 P Rh'
_cod_database_code 2224399
_cod_database_fobs_code 2224399

loop_
_symmetry_equiv_pos_as_xyz
'x, y, z'
'-x, y+1/2, -z+1/2'
'-x, -y, -z'
'x, -y-1/2, z-1/2'

loop_
_atom_site_type_symbol
_atom_site_label
_atom_site_fract_x
_atom_site_fract_y
_atom_site_fract_z
_atom_site_U_iso_or_equiv
_atom_site_adp_type
_atom_site_calc_flag
_atom_site_refinement_flags
_atom_site_occupancy
_atom_site_disorder_assembly
_atom_site_disorder_group
C C1 0.7144(2) 0.7625(3) 0.4744(2) 0.0257(7) Uani d . 1 . .
H H1A 0.7697 0.7807 0.5152 0.039 Uiso calc R 1 . .
H H1B 0.6712 0.7804 0.5007 0.039 Uiso calc R 1 . .
H H1C 0.7048 0.8097 0.4222 0.039 Uiso calc R 1 . .
C C2 0.71032(17) 0.6337(2) 0.45128(18) 0.0168(5) Uani d . 1 . .
C C3 0.65757(17) 0.5637(2) 0.48382(18) 0.0183(6) Uani d . 1 . .
H H3 0.6324 0.6017 0.5209 0.022 Uiso calc R 1 . .
C C4 0.63880(17) 0.4461(2) 0.46740(19) 0.0180(6) Uani d . 1 . .
C C5 0.57863(19) 0.3856(3) 0.5045(2) 0.0265(7) Uani d . 1 . .
H H5A 0.5288 0.3609 0.4577 0.04 Uiso calc R 1 . .
H H5B 0.5621 0.4399 0.5425 0.04 Uiso calc R 1 . .
H H5C 0.6058 0.3167 0.5375 0.04 Uiso calc R 1 . .
C C14 0.84522(17) 0.4446(2) 0.32802(17) 0.0166(5) Uani d . 1 . .
C C111 0.80357(17) 0.6734(2) 0.37352(18) 0.0164(5) Uani d . 1 . .
C C112 0.76869(19) 0.7250(2) 0.2919(2) 0.0223(6) Uani d . 1 . .
C C113 0.8183(2) 0.8000(3) 0.2624(2) 0.0271(7) Uani d . 1 . .
H H113 0.7952 0.8365 0.2078 0.033 Uiso calc R 1 . .
C C114 0.9008(2) 0.8226(2) 0.3109(2) 0.0292(7) Uani d . 1 . .
H H114 0.9338 0.8746 0.2897 0.035 Uiso calc R 1 . .
C C115 0.93503(19) 0.7690(2) 0.3902(2) 0.0242(6) Uani d . 1 . .
H H115 0.9919 0.7836 0.4228 0.029 Uiso calc R 1 . .
C C116 0.88743(18) 0.6938(2) 0.42310(19) 0.0194(6) Uani d . 1 . .
C C117 0.6798(2) 0.6980(3) 0.2380(2) 0.0318(7) Uani d . 1 . .
H H11A 0.6667 0.7385 0.1826 0.048 Uiso calc R 1 . .
H H11B 0.6414 0.7247 0.2682 0.048 Uiso calc R 1 . .
H H11C 0.6734 0.6132 0.2283 0.048 Uiso calc R 1 . .
C C118 0.92484(19) 0.6332(3) 0.5082(2) 0.0257(7) Uani d . 1 . .
H H11D 0.9859 0.6413 0.5269 0.039 Uiso calc R 1 . .
H H11E 0.9099 0.5499 0.5021 0.039 Uiso calc R 1 . .
H H11F 0.9031 0.6689 0.551 0.039 Uiso calc R 1 . .
C C311 0.82259(17) 0.1691(2) 0.27715(17) 0.0149(5) Uani d . 1 . .
C C312 0.90839(17) 0.1910(2) 0.30147(18) 0.0168(5) Uani d . 1 . .
H H312 0.9352 0.2308 0.354 0.02 Uiso calc R 1 . .
C C313 0.95533(17) 0.1553(2) 0.24967(19) 0.0193(6) Uani d . 1 . .
H H313 1.0138 0.1707 0.267 0.023 Uiso calc R 1 . .
C C314 0.91660(18) 0.0976(2) 0.17315(19) 0.0212(6) Uani d . 1 . .
H H314 0.9483 0.0736 0.1375 0.025 Uiso calc R 1 . .
C C315 0.83113(18) 0.0749(2) 0.14845(19) 0.0190(6) Uani d . 1 . .
H H315 0.8045 0.035 0.0959 0.023 Uiso calc R 1 . .
C C316 0.78449(17) 0.1103(2) 0.20019(18) 0.0168(5) Uani d . 1 . .
H H316 0.7261 0.0943 0.1829 0.02 Uiso calc R 1 . .
C C321 0.66208(17) 0.1553(2) 0.30122(17) 0.0153(5) Uani d . 1 . .
C C322 0.59944(17) 0.2176(2) 0.24164(19) 0.0202(6) Uani d . 1 . .
H H322 0.6093 0.296 0.2279 0.024 Uiso calc R 1 . .
C C323 0.52197(18) 0.1657(3) 0.2017(2) 0.0243(6) Uani d . 1 . .
H H323 0.4799 0.208 0.1594 0.029 Uiso calc R 1 . .
C C324 0.50573(19) 0.0534(3) 0.2231(2) 0.0260(7) Uani d . 1 . .
H H324 0.4523 0.019 0.1966 0.031 Uiso calc R 1 . .
C C325 0.5676(2) -0.0085(3) 0.2829(2) 0.0386(9) Uani d . 1 . .
H H325 0.557 -0.086 0.2979 0.046 Uiso calc R 1 . .
C C326 0.6459(2) 0.0424(3) 0.3217(2) 0.0335(8) Uani d . 1 . .
H H326 0.6884 -0.001 0.3627 0.04 Uiso calc R 1 . .
C C331 0.81170(17) 0.1399(2) 0.44688(17) 0.0156(5) Uani d . 1 . .
C C332 0.7927(2) 0.1752(3) 0.51929(19) 0.0266(7) Uani d . 1 . .
H H332 0.7579 0.2416 0.5163 0.032 Uiso calc R 1 . .
C C333 0.8240(2) 0.1144(3) 0.5959(2) 0.0334(8) Uani d . 1 . .
H H333 0.8091 0.1378 0.6447 0.04 Uiso calc R 1 . .
C C334 0.8770(2) 0.0196(3) 0.60188(19) 0.0263(7) Uani d . 1 . .
H H334 0.8999 -0.0205 0.655 0.032 Uiso calc R 1 . .
C C335 0.89635(18) -0.0163(2) 0.53013(19) 0.0222(6) Uani d . 1 . .
H H335 0.932 -0.082 0.5339 0.027 Uiso calc R 1 . .
C C336 0.86407(18) 0.0429(2) 0.45242(19) 0.0196(6) Uani d . 1 . .
H H336 0.8775 0.0176 0.4032 0.024 Uiso calc R 1 . .
N N11 0.75420(14) 0.59212(18) 0.40401(15) 0.0148(5) Uani d . 1 . .
O O12 0.66821(11) 0.37910(16) 0.42069(13) 0.0174(4) Uani d . 1 . .
O O14 0.90058(13) 0.46375(18) 0.30306(13) 0.0225(4) Uani d . 1 . .
P P13 0.76530(4) 0.22182(6) 0.34722(4) 0.01315(15) Uani d . 1 . .
Rh Rh1 0.761010(12) 0.417429(17) 0.371227(13) 0.01263(8) Uani d . 1 . .
O O01 0.4759(6) 0.3631(7) 0.0331(6) 0.0963(16) Uani d P 0.5 . .
C C01 0.4182(4) 0.5252(5) -0.0389(4) 0.0963(16) Uani d D 1 . .
H H01A 0.366 0.4813 -0.0482 0.144 Uiso calc R 1 . .
H H01B 0.4236 0.5472 -0.0946 0.144 Uiso calc R 1 . .
H H01C 0.4173 0.5961 -0.0055 0.144 Uiso calc R 1 . .
C C02 0.4899(9) 0.4513(10) 0.0086(9) 0.0963(16) Uani d PD 0.5 . .

loop_
_atom_site_aniso_label
_atom_site_aniso_U_11
_atom_site_aniso_U_22
_atom_site_aniso_U_33
_atom_site_aniso_U_12
_atom_site_aniso_U_13
_atom_site_aniso_U_23
C1 0.0290(16) 0.0158(14) 0.0378(18) 0.0010(12) 0.0183(14) -0.0024(13)
C2 0.0145(13) 0.0149(13) 0.0204(14) 0.0019(10) 0.0049(11) 0.0014(10)
C3 0.0165(13) 0.0185(13) 0.0215(14) 0.0041(11) 0.0082(11) 0.0009(11)
C4 0.0127(13) 0.0192(13) 0.0220(14) 0.0039(10) 0.0056(11) 0.0037(11)
C5 0.0233(15) 0.0239(15) 0.0378(18) -0.0002(12) 0.0176(14) 0.0045(13)
C14 0.0190(14) 0.0134(12) 0.0157(13) -0.0017(10) 0.0032(11) -0.0036(10)
C111 0.0206(14) 0.0097(12) 0.0224(14) -0.0009(10) 0.0118(12) -0.0016(10)
C112 0.0273(15) 0.0152(13) 0.0279(16) 0.0027(11) 0.0137(13) 0.0022(11)
C113 0.0408(19) 0.0149(13) 0.0312(17) 0.0020(13) 0.0193(15) 0.0041(12)
C114 0.0410(19) 0.0138(14) 0.043(2) -0.0063(13) 0.0286(16) -0.0043(13)
C115 0.0243(15) 0.0173(14) 0.0375(18) -0.0055(11) 0.0189(14) -0.0117(12)
C116 0.0220(14) 0.0136(12) 0.0242(15) -0.0014(11) 0.0099(12) -0.0038(11)
C117 0.0293(17) 0.0335(17) 0.0289(17) 0.0046(14) 0.0043(14) 0.0104(14)
C118 0.0217(15) 0.0267(16) 0.0243(16) -0.0035(12) 0.0013(13) -0.0047(12)
C311 0.0186(13) 0.0098(12) 0.0171(13) 0.0012(10) 0.0066(11) 0.0014(10)
C312 0.0165(13) 0.0147(12) 0.0180(13) -0.0017(10) 0.0037(11) -0.0003(10)
C313 0.0138(13) 0.0189(13) 0.0249(15) 0.0030(11) 0.0059(11) 0.0037(11)
C314 0.0225(15) 0.0196(14) 0.0242(15) 0.0043(11) 0.0112(13) 0.0025(11)
C315 0.0211(14) 0.0176(13) 0.0180(14) -0.0002(11) 0.0060(12) -0.0023(10)
C316 0.0165(13) 0.0143(12) 0.0187(14) -0.0012(10) 0.0041(11) -0.0001(10)
C321 0.0159(13) 0.0149(12) 0.0163(13) -0.0011(10) 0.0067(11) -0.0025(10)
C322 0.0173(14) 0.0168(13) 0.0251(15) -0.0012(11) 0.0049(12) -0.0008(11)
C323 0.0155(14) 0.0265(16) 0.0261(16) 0.0030(12) 0.0001(12) 0.0001(12)
C324 0.0166(14) 0.0312(16) 0.0283(16) -0.0067(12) 0.0045(13) -0.0052(13)
C325 0.0317(18) 0.0261(17) 0.048(2) -0.0167(14) -0.0006(16) 0.0098(15)
C326 0.0249(16) 0.0237(16) 0.041(2) -0.0047(13) -0.0047(15) 0.0129(14)
C331 0.0162(13) 0.0134(12) 0.0147(13) -0.0016(10) 0.0014(11) -0.0017(10)
C332 0.0368(18) 0.0224(15) 0.0195(15) 0.0132(13) 0.0077(13) 0.0011(12)
C333 0.054(2) 0.0313(17) 0.0153(15) 0.0234(16) 0.0113(15) 0.0034(13)
C334 0.0340(17) 0.0214(15) 0.0188(15) 0.0074(13) 0.0022(13) 0.0031(12)
C335 0.0246(15) 0.0168(14) 0.0233(15) 0.0049(11) 0.0052(12) 0.0005(11)
C336 0.0220(14) 0.0160(13) 0.0213(14) 0.0013(11) 0.0075(12) -0.0017(11)
N11 0.0142(11) 0.0107(10) 0.0191(12) -0.0009(8) 0.0049(9) 0.0012(8)
O12 0.0152(9) 0.0148(9) 0.0242(10) -0.0008(8) 0.0091(8) 0.0014(8)
O14 0.0261(11) 0.0180(10) 0.0280(11) -0.0059(8) 0.0152(9) -0.0034(8)
P13 0.0123(3) 0.0117(3) 0.0142(3) -0.0008(2) 0.0027(3) -0.0002(2)
Rh1 0.01250(12) 0.01060(11) 0.01490(12) -0.00047(7) 0.00457(8) 0.00021(7)
O01 0.139(5) 0.057(3) 0.104(4) -0.010(3) 0.054(4) 0.007(2)
C01 0.139(5) 0.057(3) 0.104(4) -0.010(3) 0.054(4) 0.007(2)
C02 0.139(5) 0.057(3) 0.104(4) -0.010(3) 0.054(4) 0.007(2)

loop_
_atom_type_symbol
_atom_type_description
_atom_type_scat_dispersion_real
_atom_type_scat_dispersion_imag
_atom_type_scat_source
C C 0.0033 0.0016 'International Tables Vol C Tables 4.2.6.8 and 6.1.1.4'
H H 0 0 'International Tables Vol C Tables 4.2.6.8 and 6.1.1.4'
N N 0.0061 0.0033 'International Tables Vol C Tables 4.2.6.8 and 6.1.1.4'
O O 0.0106 0.006 'International Tables Vol C Tables 4.2.6.8 and 6.1.1.4'
P P 0.1023 0.0942 'International Tables Vol C Tables 4.2.6.8 and 6.1.1.4'
Rh Rh -1.1178 0.9187 'International Tables Vol C Tables 4.2.6.8 and 6.1.1.4'
Cl Cl 0.1484 0.1585 'International Tables Vol C Tables 4.2.6.8 and 6.1.1.4'

loop_
_geom_angle_atom_site_label_1
_geom_angle_atom_site_label_2
_geom_angle_atom_site_label_3
_geom_angle_site_symmetry_1
_geom_angle_site_symmetry_3
_geom_angle
_geom_angle_publ_flag
C2 C1 H1A . . 109.5 ?
C2 C1 H1B . . 109.5 ?
H1A C1 H1B . . 109.5 ?
C2 C1 H1C . . 109.5 ?
H1A C1 H1C . . 109.5 ?
H1B C1 H1C . . 109.5 ?
N11 C2 C3 . . 123.8(2) ?
N11 C2 C1 . . 120.5(2) ?
C3 C2 C1 . . 115.8(2) ?
C4 C3 C2 . . 127.1(3) ?
C4 C3 H3 . . 116.5 ?
C2 C3 H3 . . 116.5 ?
O12 C4 C3 . . 125.6(3) ?
O12 C4 C5 . . 113.9(2) ?
C3 C4 C5 . . 120.4(3) ?
C4 C5 H5A . . 109.5 ?
C4 C5 H5B . . 109.5 ?
H5A C5 H5B . . 109.5 ?
C4 C5 H5C . . 109.5 ?
H5A C5 H5C . . 109.5 ?
H5B C5 H5C . . 109.5 ?
O14 C14 Rh1 . . 177.7(2) ?
C116 C111 C112 . . 121.1(3) ?
C116 C111 N11 . . 119.5(2) ?
C112 C111 N11 . . 119.3(2) ?
C113 C112 C111 . . 118.4(3) ?
C113 C112 C117 . . 121.2(3) ?
C111 C112 C117 . . 120.4(3) ?
C112 C113 C114 . . 121.3(3) ?
C112 C113 H113 . . 119.3 ?
C114 C113 H113 . . 119.3 ?
C115 C114 C113 . . 119.6(3) ?
C115 C114 H114 . . 120.2 ?
C113 C114 H114 . . 120.2 ?
C114 C115 C116 . . 121.2(3) ?
C114 C115 H115 . . 119.4 ?
C116 C115 H115 . . 119.4 ?
C115 C116 C111 . . 118.3(3) ?
C115 C116 C118 . . 121.3(3) ?
C111 C116 C118 . . 120.4(3) ?
C112 C117 H11A . . 109.5 ?
C112 C117 H11B . . 109.5 ?
H11A C117 H11B . . 109.5 ?
C112 C117 H11C . . 109.5 ?
H11A C117 H11C . . 109.5 ?
H11B C117 H11C . . 109.5 ?
C116 C118 H11D . . 109.5 ?
C116 C118 H11E . . 109.5 ?
H11D C118 H11E . . 109.5 ?
C116 C118 H11F . . 109.5 ?
H11D C118 H11F . . 109.5 ?
H11E C118 H11F . . 109.5 ?
C316 C311 C312 . . 118.7(3) ?
C316 C311 P13 . . 123.2(2) ?
C312 C311 P13 . . 118.1(2) ?
C311 C312 C313 . . 120.8(3) ?
C311 C312 H312 . . 119.6 ?
C313 C312 H312 . . 119.6 ?
C314 C313 C312 . . 119.8(3) ?
C314 C313 H313 . . 120.1 ?
C312 C313 H313 . . 120.1 ?
C313 C314 C315 . . 119.8(3) ?
C313 C314 H314 . . 120.1 ?
C315 C314 H314 . . 120.1 ?
C316 C315 C314 . . 120.3(3) ?
C316 C315 H315 . . 119.8 ?
C314 C315 H315 . . 119.8 ?
C315 C316 C311 . . 120.5(3) ?
C315 C316 H316 . . 119.7 ?
C311 C316 H316 . . 119.7 ?
C326 C321 C322 . . 119.0(3) ?
C326 C321 P13 . . 121.6(2) ?
C322 C321 P13 . . 119.3(2) ?
C321 C322 C323 . . 120.2(3) ?
C321 C322 H322 . . 119.9 ?
C323 C322 H322 . . 119.9 ?
C324 C323 C322 . . 120.6(3) ?
C324 C323 H323 . . 119.7 ?
C322 C323 H323 . . 119.7 ?
C325 C324 C323 . . 119.4(3) ?
C325 C324 H324 . . 120.3 ?
C323 C324 H324 . . 120.3 ?
C324 C325 C326 . . 120.1(3) ?
C324 C325 H325 . . 119.9 ?
C326 C325 H325 . . 119.9 ?
C321 C326 C325 . . 120.6(3) ?
C321 C326 H326 . . 119.7 ?
C325 C326 H326 . . 119.7 ?
C332 C331 C336 . . 119.2(3) ?
C332 C331 P13 . . 117.9(2) ?
C336 C331 P13 . . 122.8(2) ?
C333 C332 C331 . . 120.5(3) ?
C333 C332 H332 . . 119.7 ?
C331 C332 H332 . . 119.7 ?
C332 C333 C334 . . 120.3(3) ?
C332 C333 H333 . . 119.9 ?
C334 C333 H333 . . 119.9 ?
C335 C334 C333 . . 119.6(3) ?
C335 C334 H334 . . 120.2 ?
C333 C334 H334 . . 120.2 ?
C334 C335 C336 . . 120.5(3) ?
C334 C335 H335 . . 119.7 ?
C336 C335 H335 . . 119.7 ?
C335 C336 C331 . . 119.8(3) ?
C335 C336 H336 . . 120.1 ?
C331 C336 H336 . . 120.1 ?
C2 N11 C111 . . 118.0(2) ?
C2 N11 Rh1 . . 125.79(18) ?
C111 N11 Rh1 . . 116.24(17) ?
C4 O12 Rh1 . . 127.13(18) ?
C311 P13 C321 . . 103.27(12) ?
C311 P13 C331 . . 103.55(12) ?
C321 P13 C331 . . 103.59(12) ?
C311 P13 Rh1 . . 119.08(9) ?
C321 P13 Rh1 . . 113.64(9) ?
C331 P13 Rh1 . . 112.06(9) ?
C14 Rh1 O12 . . 177.36(10) ?
C14 Rh1 N11 . . 93.02(11) ?
O12 Rh1 N11 . . 89.38(8) ?
C14 Rh1 P13 . . 91.59(9) ?
O12 Rh1 P13 . . 85.95(6) ?
N11 Rh1 P13 . . 174.36(7) ?
C02 C01 H01A . . 109.5 ?
C02 C01 H01B . . 109.5 ?
H01A C01 H01B . . 109.5 ?
C02 C01 H01C . . 109.5 ?
H01A C01 H01C . . 109.5 ?
H01B C01 H01C . . 109.5 ?
O01 C02 C01 . . 117.7(13) ?
O01 C02 C01 . 3_665 110.6(12) ?
C01 C02 C01 . 3_665 131.4(9) ?

loop_
_geom_bond_atom_site_label_1
_geom_bond_atom_site_label_2
_geom_bond_site_symmetry_2
_geom_bond_distance
_geom_bond_publ_flag
C1 C2 . 1.513(4) ?
C1 H1A . 0.98 ?
C1 H1B . 0.98 ?
C1 H1C . 0.98 ?
C2 N11 . 1.320(4) ?
C2 C3 . 1.420(4) ?
C3 C4 . 1.384(4) ?
C3 H3 . 0.95 ?
C4 O12 . 1.289(3) ?
C4 C5 . 1.507(4) ?
C5 H5A . 0.98 ?
C5 H5B . 0.98 ?
C5 H5C . 0.98 ?
C14 O14 . 1.154(3) ?
C14 Rh1 . 1.805(3) ?
C111 C116 . 1.405(4) ?
C111 C112 . 1.406(4) ?
C111 N11 . 1.439(3) ?
C112 C113 . 1.387(4) ?
C112 C117 . 1.507(4) ?
C113 C114 . 1.388(5) ?
C113 H113 . 0.95 ?
C114 C115 . 1.385(5) ?
C114 H114 . 0.95 ?
C115 C116 . 1.396(4) ?
C115 H115 . 0.95 ?
C116 C118 . 1.503(4) ?
C117 H11A . 0.98 ?
C117 H11B . 0.98 ?
C117 H11C . 0.98 ?
C118 H11D . 0.98 ?
C118 H11E . 0.98 ?
C118 H11F . 0.98 ?
C311 C316 . 1.391(4) ?
C311 C312 . 1.394(4) ?
C311 P13 . 1.825(3) ?
C312 C313 . 1.395(4) ?
C312 H312 . 0.95 ?
C313 C314 . 1.382(4) ?
C313 H313 . 0.95 ?
C314 C315 . 1.390(4) ?
C314 H314 . 0.95 ?
C315 C316 . 1.389(4) ?
C315 H315 . 0.95 ?
C316 H316 . 0.95 ?
C321 C326 . 1.380(4) ?
C321 C322 . 1.383(4) ?
C321 P13 . 1.824(3) ?
C322 C323 . 1.391(4) ?
C322 H322 . 0.95 ?
C323 C324 . 1.378(4) ?
C323 H323 . 0.95 ?
C324 C325 . 1.375(4) ?
C324 H324 . 0.95 ?
C325 C326 . 1.394(4) ?
C325 H325 . 0.95 ?
C326 H326 . 0.95 ?
C331 C332 . 1.385(4) ?
C331 C336 . 1.400(4) ?
C331 P13 . 1.827(3) ?
C332 C333 . 1.383(4) ?
C332 H332 . 0.95 ?
C333 C334 . 1.386(4) ?
C333 H333 . 0.95 ?
C334 C335 . 1.380(4) ?
C334 H334 . 0.95 ?
C335 C336 . 1.390(4) ?
C335 H335 . 0.95 ?
C336 H336 . 0.95 ?
N11 Rh1 . 2.076(2) ?
O12 Rh1 . 2.0277(19) ?
P13 Rh1 . 2.2701(7) ?
O01 C02 . 1.135(12) ?
C01 C02 . 1.474(13) ?
C01 H01A . 0.98 ?
C01 H01B . 0.98 ?
C01 H01C . 0.98 ?
C02 C01 3_665 1.492(16) ?

loop_
_geom_hbond_atom_site_label_D
_geom_hbond_atom_site_label_H
_geom_hbond_atom_site_label_A
_geom_hbond_site_symmetry_A
_geom_hbond_distance_DH
_geom_hbond_distance_HA
_geom_hbond_distance_DA
_geom_hbond_angle_DHA
C332 H332 O12 . 0.95 2.38 3.201(3) 144
C334 H334 O14 4_566 0.95 2.51 3.201(4) 130
C1 H1B O01 2_655 0.98 2.54 3.372(9) 142

loop_
_geom_torsion_atom_site_label_1
_geom_torsion_atom_site_label_2
_geom_torsion_atom_site_label_3
_geom_torsion_atom_site_label_4
_geom_torsion_site_symmetry_1
_geom_torsion_site_symmetry_2
_geom_torsion_site_symmetry_3
_geom_torsion_site_symmetry_4
_geom_torsion
_geom_torsion_publ_flag
N11 C2 C3 C4 . . . . -4.8(5) ?
C1 C2 C3 C4 . . . . 175.4(3) ?
C2 C3 C4 O12 . . . . 1.8(5) ?
C2 C3 C4 C5 . . . . -177.6(3) ?
C116 C111 C112 C113 . . . . -2.1(4) ?
N11 C111 C112 C113 . . . . -177.7(3) ?
C116 C111 C112 C117 . . . . 177.3(3) ?
N11 C111 C112 C117 . . . . 1.7(4) ?
C111 C112 C113 C114 . . . . 1.2(4) ?
C117 C112 C113 C114 . . . . -178.3(3) ?
C112 C113 C114 C115 . . . . 0.4(5) ?
C113 C114 C115 C116 . . . . -1.1(4) ?
C114 C115 C116 C111 . . . . 0.1(4) ?
C114 C115 C116 C118 . . . . 178.5(3) ?
C112 C111 C116 C115 . . . . 1.5(4) ?
N11 C111 C116 C115 . . . . 177.1(2) ?
C112 C111 C116 C118 . . . . -176.9(3) ?
N11 C111 C116 C118 . . . . -1.3(4) ?
C316 C311 C312 C313 . . . . 0.3(4) ?
P13 C311 C312 C313 . . . . -178.5(2) ?
C311 C312 C313 C314 . . . . 0.1(4) ?
C312 C313 C314 C315 . . . . -0.3(4) ?
C313 C314 C315 C316 . . . . 0.2(4) ?
C314 C315 C316 C311 . . . . 0.1(4) ?
C312 C311 C316 C315 . . . . -0.4(4) ?
P13 C311 C316 C315 . . . . 178.3(2) ?
C326 C321 C322 C323 . . . . -1.5(4) ?
P13 C321 C322 C323 . . . . 175.9(2) ?
C321 C322 C323 C324 . . . . 2.2(5) ?
C322 C323 C324 C325 . . . . -1.5(5) ?
C323 C324 C325 C326 . . . . 0.2(6) ?
C322 C321 C326 C325 . . . . 0.2(5) ?
P13 C321 C326 C325 . . . . -177.2(3) ?
C324 C325 C326 C321 . . . . 0.5(6) ?
C336 C331 C332 C333 . . . . -0.9(5) ?
P13 C331 C332 C333 . . . . 178.1(3) ?
C331 C332 C333 C334 . . . . 2.0(5) ?
C332 C333 C334 C335 . . . . -2.0(5) ?
C333 C334 C335 C336 . . . . 0.9(5) ?
C334 C335 C336 C331 . . . . 0.2(4) ?
C332 C331 C336 C335 . . . . -0.2(4) ?
P13 C331 C336 C335 . . . . -179.2(2) ?
C3 C2 N11 C111 . . . . 178.5(3) ?
C1 C2 N11 C111 . . . . -1.7(4) ?
C3 C2 N11 Rh1 . . . . -3.0(4) ?
C1 C2 N11 Rh1 . . . . 176.8(2) ?
C116 C111 N11 C2 . . . . 91.5(3) ?
C112 C111 N11 C2 . . . . -92.9(3) ?
C116 C111 N11 Rh1 . . . . -87.2(3) ?
C112 C111 N11 Rh1 . . . . 88.5(3) ?
C3 C4 O12 Rh1 . . . . 9.0(4) ?
C5 C4 O12 Rh1 . . . . -171.64(18) ?
C316 C311 P13 C321 . . . . 9.9(3) ?
C312 C311 P13 C321 . . . . -171.4(2) ?
C316 C311 P13 C331 . . . . 117.7(2) ?
C312 C311 P13 C331 . . . . -63.6(2) ?
C316 C311 P13 Rh1 . . . . -117.1(2) ?
C312 C311 P13 Rh1 . . . . 61.6(2) ?
C326 C321 P13 C311 . . . . 83.9(3) ?
C322 C321 P13 C311 . . . . -93.4(2) ?
C326 C321 P13 C331 . . . . -23.8(3) ?
C322 C321 P13 C331 . . . . 158.9(2) ?
C326 C321 P13 Rh1 . . . . -145.7(2) ?
C322 C321 P13 Rh1 . . . . 37.0(2) ?
C332 C331 P13 C311 . . . . 168.3(2) ?
C336 C331 P13 C311 . . . . -12.7(3) ?
C332 C331 P13 C321 . . . . -84.2(2) ?
C336 C331 P13 C321 . . . . 94.8(3) ?
C332 C331 P13 Rh1 . . . . 38.7(3) ?
C336 C331 P13 Rh1 . . . . -142.3(2) ?
C4 O12 Rh1 N11 . . . . -11.8(2) ?
C4 O12 Rh1 P13 . . . . 165.0(2) ?
C2 N11 Rh1 C14 . . . . -170.1(2) ?
C111 N11 Rh1 C14 . . . . 8.5(2) ?
C2 N11 Rh1 O12 . . . . 8.8(2) ?
C111 N11 Rh1 O12 . . . . -172.62(19) ?
C311 P13 Rh1 C14 . . . . -14.40(13) ?
C321 P13 Rh1 C14 . . . . -136.42(13) ?
C331 P13 Rh1 C14 . . . . 106.57(13) ?
C311 P13 Rh1 O12 . . . . 166.55(12) ?
C321 P13 Rh1 O12 . . . . 44.53(11) ?
C331 P13 Rh1 O12 . . . . -72.48(11) ?
